data_2215085
loop_
_publ_author_name
'Srinivasan, Bikshandarkoil R.'
'Raghavaiah, Pallepogu'
'Sawant, Jyoti V.'

_publ_section_title
;
 Heptaaqua(4-nitrobenzoato-\k^2^<i>O</i>,<i>O</i>')strontium(II)
 4-nitrobenzoate dihydrate
;
_journal_coeditor_code EZ2092
_journal_issue 9
_journal_name_full 'Acta Crystallographica Section E'
_journal_page_first m2251
_journal_page_last m2252
_journal_paper_doi 10.1107/S1600536807036872
_journal_volume 63
_journal_year 2007
_chemical_formula_iupac '[Sr (C7 H4 N O4) (H2 O)7] (C7 H4 N O4) , 2H2 O'
_chemical_formula_moiety 'C7 H18 N O11 Sr , C7 H4 N O4 , 2H2 O'
_chemical_formula_sum 'C14 H26 N2 O17 Sr'
_chemical_formula_weight 581.99
_chemical_name_common 'Strontium 4-nitrobenzoate nonahydrate'
_chemical_name_systematic
;
Heptaaqua(4-nitrobenzoato-\k^2^O,O')strontium(II) 4-nitrobenzoate dihydrate
;
_space_group_IT_number 14
_symmetry_cell_setting monoclinic
_symmetry_space_group_name_Hall '-P 2ybc'
_symmetry_space_group_name_H-M 'P 1 21/c 1'
_atom_sites_solution_hydrogens geom
_atom_sites_solution_primary direct
_atom_sites_solution_secondary difmap
_audit_creation_method SHELXL97
_cell_angle_alpha 90.00
_cell_angle_beta 95.568(2)
_cell_angle_gamma 90.00
_cell_formula_units_Z 4
_cell_length_a 6.7364(7)
_cell_length_b 11.1705(12)
_cell_length_c 31.738(3)
_cell_measurement_reflns_used 6400
_cell_measurement_temperature 293(2)
_cell_measurement_theta_max 25.92
_cell_measurement_theta_min 2.23
_cell_volume 2377.0(4)
_computing_cell_refinement 'SAINT (Bruker, 2001)'
_computing_data_collection 'SMART (Bruker, 2001)'
_computing_data_reduction SAINT
_computing_molecular_graphics 'DIAMOND (Brandenburg 1999)'
_computing_publication_material 'SHELXTL and local programs'
_computing_structure_refinement SHELXTL
_computing_structure_solution 'SHELXTL (Sheldrick, 2001)'
_diffrn_ambient_temperature 293(2)
_diffrn_measured_fraction_theta_full 0.992
_diffrn_measured_fraction_theta_max 0.992
_diffrn_measurement_device_type 'Bruker SMART APEX CCD area-detector'
_diffrn_measurement_method '\f and \w'
_diffrn_radiation_monochromator graphite
_diffrn_radiation_source 'fine-focus sealed tube'
_diffrn_radiation_type MoK\a
_diffrn_radiation_wavelength 0.71073
_diffrn_reflns_av_R_equivalents 0.0261
_diffrn_reflns_av_sigmaI/netI 0.0345
_diffrn_reflns_limit_h_max 8
_diffrn_reflns_limit_h_min -7
_diffrn_reflns_limit_k_max 13
_diffrn_reflns_limit_k_min -13
_diffrn_reflns_limit_l_max 30
_diffrn_reflns_limit_l_min -39
_diffrn_reflns_number 11962
_diffrn_reflns_theta_full 25.93
_diffrn_reflns_theta_max 25.93
_diffrn_reflns_theta_min 1.93
_diffrn_standards_number 0
_exptl_absorpt_coefficient_mu 2.351
_exptl_absorpt_correction_T_max 0.761
_exptl_absorpt_correction_T_min 0.375
_exptl_absorpt_correction_type multi-scan
_exptl_absorpt_process_details '(SADABS; Sheldrick, 2004)'
_exptl_crystal_colour colourless
_exptl_crystal_density_diffrn 1.626
_exptl_crystal_density_method 'not measured'
_exptl_crystal_description block
_exptl_crystal_F_000 1192
_exptl_crystal_size_max 0.42
_exptl_crystal_size_mid 0.36
_exptl_crystal_size_min 0.12
_refine_diff_density_max 0.316
_refine_diff_density_min -0.332
_refine_ls_extinction_method none
_refine_ls_goodness_of_fit_ref 1.018
_refine_ls_hydrogen_treatment mixed
_refine_ls_matrix_type full
_refine_ls_number_parameters 370
_refine_ls_number_reflns 4604
_refine_ls_number_restraints 2
_refine_ls_restrained_S_all 1.019
_refine_ls_R_factor_all 0.0403
_refine_ls_R_factor_gt 0.0286
_refine_ls_shift/su_max 0.004
_refine_ls_shift/su_mean 0.000
_refine_ls_structure_factor_coef Fsqd
_refine_ls_weighting_details 'calc w = 1/[\s^2^(Fo^2^)+(0.0364P)^2^] where P=(Fo^2^+2Fc^2^)/3'
_refine_ls_weighting_scheme calc
_refine_ls_wR_factor_gt 0.0630
_refine_ls_wR_factor_ref 0.0670
_reflns_number_gt 3777
_reflns_number_total 4604
_reflns_threshold_expression I>2\s(I)
_cod_data_source_file ez2092.cif
_cod_data_source_block I
_cod_original_sg_symbol_H-M 'P 21/c'
_cod_database_code 2215085
_cod_database_fobs_code 2215085

loop_
_symmetry_equiv_pos_as_xyz
'x, y, z'
'-x, y+1/2, -z+1/2'
'-x, -y, -z'
'x, -y-1/2, z-1/2'

loop_
_atom_site_type_symbol
_atom_site_label
_atom_site_fract_x
_atom_site_fract_y
_atom_site_fract_z
_atom_site_U_iso_or_equiv
_atom_site_adp_type
_atom_site_calc_flag
_atom_site_refinement_flags
_atom_site_occupancy
C C1 0.0025(3) 0.65965(18) 0.18550(7) 0.0300(4) Uani d . 1
C C2 -0.0562(3) 0.66764(18) 0.13846(6) 0.0301(5) Uani d . 1
C C3 -0.0877(3) 0.77767(18) 0.11883(7) 0.0327(5) Uani d . 1
H H3 -0.0742 0.8474 0.1349 0.039 Uiso calc R 1
C C4 -0.1389(3) 0.7850(2) 0.07570(7) 0.0362(5) Uani d . 1
H H4 -0.1614 0.8588 0.0625 0.043 Uiso calc R 1
C C5 -0.1557(3) 0.6806(2) 0.05288(7) 0.0362(5) Uani d . 1
C C6 -0.1257(4) 0.5696(2) 0.07123(7) 0.0441(6) Uani d . 1
H H6 -0.1391 0.5003 0.0550 0.053 Uiso calc R 1
C C7 -0.0754(3) 0.56418(19) 0.11419(7) 0.0388(5) Uani d . 1
H H7 -0.0538 0.4901 0.1272 0.047 Uiso calc R 1
C C8 0.4166(3) 0.8073(2) 0.14200(7) 0.0339(5) Uani d . 1
C C9 0.3714(3) 0.80910(18) 0.09441(7) 0.0324(5) Uani d . 1
C C10 0.3370(4) 0.9169(2) 0.07315(7) 0.0459(6) Uani d . 1
H H10 0.3425 0.9882 0.0883 0.055 Uiso calc R 1
C C11 0.2950(4) 0.9193(2) 0.02994(8) 0.0517(7) Uani d . 1
H H11 0.2727 0.9915 0.0157 0.062 Uiso calc R 1
C C12 0.2867(4) 0.8128(2) 0.00817(7) 0.0431(6) Uani d . 1
C C13 0.3197(3) 0.7048(2) 0.02820(7) 0.0420(6) Uani d . 1
H H13 0.3132 0.6339 0.0128 0.050 Uiso calc R 1
C C14 0.3625(3) 0.7033(2) 0.07153(7) 0.0365(5) Uani d . 1
H H14 0.3856 0.6307 0.0855 0.044 Uiso calc R 1
N N1 0.2398(4) 0.8156(2) -0.03805(7) 0.0609(6) Uani d . 1
N N2 -0.2068(3) 0.6866(2) 0.00693(6) 0.0498(5) Uani d . 1
O O5 0.4273(2) 0.90757(14) 0.16036(5) 0.0431(4) Uani d . 1
O O6 0.4421(2) 0.70920(15) 0.15994(5) 0.0461(4) Uani d . 1
O O7 0.2177(4) 0.9120(2) -0.05542(6) 0.0964(8) Uani d . 1
O O8 0.2234(4) 0.7223(2) -0.05699(6) 0.0997(9) Uani d . 1
O O1 0.0180(2) 0.75470(13) 0.20659(4) 0.0392(4) Uani d . 1
O O2 0.0360(2) 0.55860(12) 0.20171(5) 0.0402(4) Uani d . 1
O O3 -0.2349(4) 0.5945(2) -0.01283(6) 0.0863(7) Uani d . 1
O O4 -0.2209(3) 0.78452(18) -0.01001(6) 0.0704(6) Uani d . 1
O O9 -0.2271(2) 0.51563(14) 0.27570(6) 0.0403(4) Uani d . 1
H H9B -0.2154 0.4631 0.2581 0.060 Uiso calc R 1
O O10 -0.2163(3) 0.80181(16) 0.28840(6) 0.0459(4) Uani d D 1
H H10A -0.2205 0.8522 0.2696 0.069 Uiso calc R 1
O O11 0.2215(3) 0.87224(15) 0.30012(6) 0.0435(4) Uani d . 1
O O12 0.4433(3) 0.67180(18) 0.24718(6) 0.0427(4) Uani d . 1
O O13 0.2293(3) 0.43788(14) 0.28746(5) 0.0403(4) Uani d . 1
O O14 0.4076(3) 0.63574(16) 0.34331(6) 0.0612(5) Uani d D 1
H H14A 0.4470 0.5662 0.3445 0.092 Uiso calc R 1
O O15 -0.0202(4) 0.6336(3) 0.35732(7) 0.0664(6) Uani d . 1
O O16 0.4203(3) 0.4644(2) 0.15802(7) 0.0553(5) Uani d . 1
O O17 0.6857(4) 0.7745(2) 0.39513(8) 0.0719(6) Uani d . 1
Sr Sr1 0.10618(3) 0.655680(16) 0.282763(6) 0.02839(7) Uani d . 1
H H9A -0.269(5) 0.483(3) 0.2954(9) 0.082(11) Uiso d . 1
H H11A 0.142(4) 0.922(3) 0.3055(9) 0.067(10) Uiso d . 1
H H11B 0.326(4) 0.895(2) 0.3127(9) 0.061(9) Uiso d . 1
H H15B 0.072(6) 0.626(3) 0.3754(13) 0.102(15) Uiso d . 1
H H15A -0.085(6) 0.679(3) 0.3650(13) 0.108(18) Uiso d . 1
H H17B 0.654(7) 0.841(4) 0.3855(15) 0.13(2) Uiso d . 1
H H17A 0.688(6) 0.781(4) 0.4196(14) 0.125(18) Uiso d . 1
H H14B 0.467(4) 0.677(2) 0.3609(8) 0.079(11) Uiso d D 1
H H13A 0.159(5) 0.382(3) 0.2930(9) 0.075(10) Uiso d . 1
H H13B 0.338(4) 0.421(2) 0.2993(8) 0.055(9) Uiso d . 1
H H12B 0.519(4) 0.624(3) 0.2511(9) 0.059(10) Uiso d . 1
H H12A 0.445(4) 0.687(2) 0.2224(9) 0.059(9) Uiso d . 1
H H16B 0.423(5) 0.538(3) 0.1557(10) 0.082(12) Uiso d . 1
H H16A 0.336(6) 0.451(3) 0.1718(13) 0.113(17) Uiso d . 1
H H10B -0.321(3) 0.767(3) 0.2836(9) 0.086(12) Uiso d D 1

loop_
_atom_site_aniso_label
_atom_site_aniso_U_11
_atom_site_aniso_U_22
_atom_site_aniso_U_33
_atom_site_aniso_U_12
_atom_site_aniso_U_13
_atom_site_aniso_U_23
C1 0.0265(10) 0.0321(11) 0.0310(11) -0.0017(9) 0.0018(8) 0.0019(10)
C2 0.0284(11) 0.0337(12) 0.0285(11) -0.0005(9) 0.0039(9) 0.0015(9)
C3 0.0364(12) 0.0293(11) 0.0325(12) 0.0022(9) 0.0047(9) 0.0006(9)
C4 0.0380(12) 0.0368(12) 0.0337(12) 0.0034(10) 0.0037(10) 0.0091(10)
C5 0.0369(12) 0.0455(14) 0.0262(12) -0.0009(10) 0.0027(9) 0.0004(9)
C6 0.0593(16) 0.0380(13) 0.0348(13) -0.0038(11) 0.0034(11) -0.0054(10)
C7 0.0521(14) 0.0296(12) 0.0343(13) -0.0019(10) 0.0026(11) 0.0014(9)
C8 0.0271(11) 0.0411(13) 0.0337(12) -0.0045(9) 0.0032(9) -0.0011(10)
C9 0.0297(11) 0.0365(12) 0.0313(12) -0.0042(9) 0.0039(9) -0.0004(9)
C10 0.0643(17) 0.0350(13) 0.0372(14) -0.0051(11) -0.0009(12) -0.0025(10)
C11 0.0748(19) 0.0381(14) 0.0403(15) -0.0098(13) -0.0032(13) 0.0074(11)
C12 0.0509(15) 0.0492(15) 0.0288(12) -0.0097(11) 0.0015(11) 0.0016(10)
C13 0.0495(15) 0.0411(13) 0.0356(13) -0.0047(11) 0.0058(11) -0.0069(10)
C14 0.0382(13) 0.0357(12) 0.0356(13) -0.0017(10) 0.0045(10) 0.0029(10)
N1 0.0832(18) 0.0640(16) 0.0341(12) -0.0151(13) -0.0012(12) 0.0012(11)
N2 0.0570(14) 0.0632(15) 0.0283(11) 0.0036(11) -0.0002(9) 0.0029(10)
O5 0.0516(10) 0.0400(9) 0.0370(9) -0.0074(8) 0.0007(7) -0.0082(7)
O6 0.0618(11) 0.0411(9) 0.0351(9) 0.0020(8) 0.0028(8) 0.0046(7)
O7 0.177(3) 0.0686(15) 0.0390(12) -0.0140(15) -0.0123(13) 0.0131(11)
O8 0.185(3) 0.0688(15) 0.0414(12) -0.0109(16) -0.0064(14) -0.0147(11)
O1 0.0497(9) 0.0342(8) 0.0325(8) 0.0096(7) -0.0020(7) -0.0043(7)
O2 0.0540(10) 0.0303(8) 0.0348(9) -0.0070(7) -0.0042(7) 0.0078(7)
O3 0.147(2) 0.0734(14) 0.0348(11) -0.0045(15) -0.0093(12) -0.0123(10)
O4 0.1043(16) 0.0692(13) 0.0357(10) 0.0078(12) -0.0026(10) 0.0147(10)
O9 0.0466(10) 0.0359(9) 0.0395(10) -0.0014(7) 0.0098(8) -0.0003(7)
O10 0.0447(11) 0.0459(10) 0.0472(11) -0.0064(8) 0.0047(8) 0.0012(8)
O11 0.0421(11) 0.0333(9) 0.0537(11) 0.0034(8) -0.0023(9) -0.0089(8)
O12 0.0402(10) 0.0512(11) 0.0367(10) 0.0046(8) 0.0040(8) 0.0055(8)
O13 0.0430(11) 0.0288(9) 0.0465(10) -0.0039(8) -0.0091(8) 0.0071(7)
O14 0.0736(13) 0.0458(11) 0.0575(12) 0.0136(10) -0.0279(10) -0.0138(9)
O15 0.0657(15) 0.0956(18) 0.0375(11) 0.0094(13) 0.0033(11) 0.0013(11)
O16 0.0553(13) 0.0501(13) 0.0602(13) 0.0011(10) 0.0048(10) 0.0121(10)
O17 0.0935(17) 0.0756(17) 0.0451(14) 0.0017(13) -0.0016(12) -0.0117(12)
Sr1 0.03358(12) 0.02477(11) 0.02640(11) -0.00023(8) 0.00075(8) 0.00064(8)

loop_
_atom_type_symbol
_atom_type_description
_atom_type_scat_dispersion_real
_atom_type_scat_dispersion_imag
_atom_type_scat_source
C C 0.0033 0.0016 'International Tables Vol C Tables 4.2.6.8 and 6.1.1.4'
H H 0.0000 0.0000 'International Tables Vol C Tables 4.2.6.8 and 6.1.1.4'
N N 0.0061 0.0033 'International Tables Vol C Tables 4.2.6.8 and 6.1.1.4'
O O 0.0106 0.0060 'International Tables Vol C Tables 4.2.6.8 and 6.1.1.4'
Sr Sr -1.5307 3.2498 'International Tables Vol C Tables 4.2.6.8 and 6.1.1.4'

loop_
_geom_angle_atom_site_label_1
_geom_angle_atom_site_label_2
_geom_angle_atom_site_label_3
_geom_angle
O2 C1 O1 122.79(19)
O2 C1 C2 118.64(18)
O1 C1 C2 118.57(18)
O2 C1 Sr1 64.11(11)
O1 C1 Sr1 58.75(10)
C2 C1 Sr1 176.64(14)
C3 C2 C7 119.17(19)
C3 C2 C1 120.75(18)
C7 C2 C1 120.07(18)
C4 C3 C2 120.8(2)
C4 C3 H3 119.6
C2 C3 H3 119.6
C5 C4 C3 118.2(2)
C5 C4 H4 120.9
C3 C4 H4 120.9
C4 C5 C6 122.8(2)
C4 C5 N2 119.1(2)
C6 C5 N2 118.1(2)
C7 C6 C5 118.1(2)
C7 C6 H6 120.9
C5 C6 H6 120.9
C6 C7 C2 121.0(2)
C6 C7 H7 119.5
C2 C7 H7 119.5
O6 C8 O5 125.0(2)
O6 C8 C9 118.42(19)
O5 C8 C9 116.56(19)
C14 C9 C10 119.2(2)
C14 C9 C8 120.46(19)
C10 C9 C8 120.31(19)
C11 C10 C9 120.7(2)
C11 C10 H10 119.6
C9 C10 H10 119.6
C10 C11 C12 118.6(2)
C10 C11 H11 120.7
C12 C11 H11 120.7
C13 C12 C11 122.1(2)
C13 C12 N1 119.4(2)
C11 C12 N1 118.5(2)
C12 C13 C14 118.9(2)
C12 C13 H13 120.6
C14 C13 H13 120.6
C13 C14 C9 120.5(2)
C13 C14 H14 119.8
C9 C14 H14 119.8
O8 N1 O7 122.7(2)
O8 N1 C12 118.7(2)
O7 N1 C12 118.5(2)
O3 N2 O4 122.2(2)
O3 N2 C5 119.2(2)
O4 N2 C5 118.7(2)
C1 O1 Sr1 97.60(12)
C1 O2 Sr1 92.07(12)
Sr1 O9 H9B 109.5
Sr1 O9 H9A 123(2)
H9B O9 H9A 105.9
Sr1 O10 H10A 109.5
Sr1 O10 H10B 113(2)
H10A O10 H10B 103.0
Sr1 O11 H11A 120(2)
Sr1 O11 H11B 129(2)
H11A O11 H11B 104(3)
Sr1 O12 H12B 119(2)
Sr1 O12 H12A 122(2)
H12B O12 H12A 104(3)
Sr1 O13 H13A 124(2)
Sr1 O13 H13B 121.3(19)
H13A O13 H13B 103(3)
Sr1 O14 H14A 109.5
Sr1 O14 H14B 138(2)
H14A O14 H14B 112.1
Sr1 O15 H15B 111(3)
Sr1 O15 H15A 120(3)
H15B O15 H15A 106(4)
H16B O16 H16A 106(3)
H17B O17 H17A 106(4)
O13 Sr1 O11 141.74(6)
O13 Sr1 O15 89.42(8)
O11 Sr1 O15 90.74(7)
O13 Sr1 O12 78.64(6)
O11 Sr1 O12 76.93(6)
O15 Sr1 O12 140.05(8)
O13 Sr1 O14 70.13(6)
O11 Sr1 O14 74.47(6)
O15 Sr1 O14 68.30(8)
O12 Sr1 O14 71.78(7)
O13 Sr1 O1 119.10(5)
O11 Sr1 O1 80.86(5)
O15 Sr1 O1 142.93(7)
O12 Sr1 O1 73.11(6)
O14 Sr1 O1 140.66(6)
O13 Sr1 O9 73.76(6)
O11 Sr1 O9 141.49(6)
O15 Sr1 O9 71.40(7)
O12 Sr1 O9 137.70(5)
O14 Sr1 O9 125.06(6)
O1 Sr1 O9 93.11(5)
O13 Sr1 O10 144.55(6)
O11 Sr1 O10 69.62(6)
O15 Sr1 O10 70.45(8)
O12 Sr1 O10 135.13(6)
O14 Sr1 O10 123.81(6)
O1 Sr1 O10 72.79(5)
O9 Sr1 O10 72.26(5)
O13 Sr1 O2 73.16(5)
O11 Sr1 O2 125.53(5)
O15 Sr1 O2 139.50(7)
O12 Sr1 O2 73.00(5)
O14 Sr1 O2 132.94(5)
O1 Sr1 O2 47.45(4)
O9 Sr1 O2 68.71(5)
O10 Sr1 O2 103.16(5)
O13 Sr1 C1 96.41(5)
O11 Sr1 C1 103.48(6)
O15 Sr1 C1 147.67(7)
O12 Sr1 C1 72.11(6)
O14 Sr1 C1 143.28(6)
O1 Sr1 C1 23.65(4)
O9 Sr1 C1 79.76(5)
O10 Sr1 C1 87.30(5)
O2 Sr1 C1 23.82(4)

loop_
_geom_bond_atom_site_label_1
_geom_bond_atom_site_label_2
_geom_bond_distance
C1 O2 1.252(2)
C1 O1 1.254(2)
C1 C2 1.509(3)
C1 Sr1 3.098(2)
C2 C3 1.385(3)
C2 C7 1.388(3)
C3 C4 1.381(3)
C3 H3 0.9300
C4 C5 1.372(3)
C4 H4 0.9300
C5 C6 1.376(3)
C5 N2 1.467(3)
C6 C7 1.374(3)
C6 H6 0.9300
C7 H7 0.9300
C8 O6 1.240(3)
C8 O5 1.261(3)
C8 C9 1.512(3)
C9 C14 1.385(3)
C9 C10 1.389(3)
C10 C11 1.373(3)
C10 H10 0.9300
C11 C12 1.374(3)
C11 H11 0.9300
C12 C13 1.371(3)
C12 N1 1.470(3)
C13 C14 1.377(3)
C13 H13 0.9300
C14 H14 0.9300
N1 O8 1.203(3)
N1 O7 1.212(3)
N2 O3 1.210(3)
N2 O4 1.219(2)
O1 Sr1 2.6723(14)
O2 Sr1 2.7893(15)
O9 Sr1 2.7277(16)
O9 H9B 0.8200
O9 H9A 0.80(3)
O10 Sr1 2.7367(17)
O10 H10A 0.8200
O10 H10B 0.806(18)
O11 Sr1 2.5838(17)
O11 H11A 0.80(3)
O11 H11B 0.82(3)
O12 Sr1 2.6387(18)
O12 H12B 0.74(3)
O12 H12A 0.81(3)
O13 Sr1 2.5702(16)
O13 H13A 0.82(3)
O13 H13B 0.81(3)
O14 Sr1 2.6662(18)
O14 H14A 0.8200
O14 H14B 0.801(17)
O15 Sr1 2.603(2)
O15 H15B 0.81(4)
O15 H15A 0.73(4)
O16 H16B 0.82(3)
O16 H16A 0.76(4)
O17 H17B 0.82(4)
O17 H17A 0.78(4)

loop_
_geom_hbond_atom_site_label_D
_geom_hbond_atom_site_label_H
_geom_hbond_atom_site_label_A
_geom_hbond_site_symmetry_A
_geom_hbond_distance_DH
_geom_hbond_distance_HA
_geom_hbond_distance_DA
_geom_hbond_angle_DHA
O9 H9B O11 2_545 0.82 2.10 2.894(2) 161.7
O10 H10A O13 2 0.82 2.04 2.841(2) 164.6
O14 H14A O5 2_645 0.82 1.98 2.788(2) 169.7
O9 H9A O5 2_545 0.80(3) 2.03(3) 2.815(2) 169(3)
O11 H11A O2 2 0.80(3) 1.95(3) 2.707(2) 160(3)
O11 H11B O16 2_655 0.82(3) 2.02(3) 2.833(3) 176(3)
O15 H15B O7 4_576 0.81(4) 2.35(4) 3.104(3) 154(4)
O15 H15A O17 1_455 0.73(4) 2.17(4) 2.881(4) 165(4)
O17 H17B O16 2_655 0.82(4) 1.98(4) 2.761(4) 158(4)
O17 H17A O4 4_676 0.78(4) 2.37(4) 3.087(3) 153(4)
O17 H17A O3 4_676 0.78(4) 2.57(4) 3.264(3) 150(4)
O14 H14B O17 . 0.801(17) 2.06(2) 2.831(3) 163(3)
O13 H13A O1 2_545 0.82(3) 1.85(3) 2.657(2) 168(3)
O13 H13B O5 2_645 0.81(3) 1.94(3) 2.732(2) 164(3)
O12 H12B O9 1_655 0.74(3) 2.18(3) 2.899(3) 165(3)
O12 H12A O6 . 0.81(3) 2.00(3) 2.799(2) 175(3)
O16 H16B O6 . 0.82(3) 1.93(3) 2.739(3) 171(3)
O16 H16A O10 2_545 0.76(4) 2.28(4) 2.921(3) 141(4)
O16 H16A O2 . 0.76(4) 2.61(4) 3.229(3) 140(4)
O10 H10B O12 1_455 0.806(18) 2.15(2) 2.915(3) 158(3)
C4 H4 O7 3_575 0.93 2.60 3.476(3) 158.3
C11 H11 O4 3_575 0.93 2.53 3.396(3) 155.2
C6 H6 O8 3_565 0.93 2.55 3.349(3) 143.9
